data_7054624
loop_
_publ_author_name
'Kwon, Sunmi'
'Kang, Philjae'
'Choi, Moon-Gun'
'Choi, Soo Hyuk'

_publ_section_title
;
 cis-2-Aminocyclohex-4-enecarboxylic acid as a new building block of
 helical foldamers
;
_journal_issue 5
_journal_name_full 'New J. Chem.'
_journal_page_first 3221
_journal_paper_doi 10.1039/C4NJ02056A
_journal_volume 39
_journal_year 2015
_chemical_absolute_configuration syn
_chemical_formula_moiety 'C29 H45 N5 O8'
_chemical_formula_sum 'C29 H45 N5 O8'
_chemical_formula_weight 591.70
_space_group_crystal_system orthorhombic
_space_group_IT_number 19
_space_group_name_Hall 'P 2ac 2ab'
_space_group_name_H-M_alt 'P 21 21 21'
_symmetry_space_group_name_Hall 'P 2ac 2ab'
_symmetry_space_group_name_H-M 'P 21 21 21'
_atom_sites_solution_hydrogens geom
_atom_sites_solution_primary direct
_audit_creation_date 2014-12-19
_audit_creation_method
;
Olex2 1.2
(compiled 2014.11.28 svn.r3106 for OlexSys, GUI svn.r4959)
;
_audit_update_record
;
2014-12-23 deposited with the CCDC.
2015-01-08 downloaded from the CCDC.
;
_cell_angle_alpha 90
_cell_angle_beta 90
_cell_angle_gamma 90
_cell_formula_units_Z 4
_cell_length_a 9.2829(8)
_cell_length_b 17.955(2)
_cell_length_c 23.143(3)
_cell_measurement_reflns_used 9709
_cell_measurement_temperature 100
_cell_measurement_theta_max 24.34
_cell_measurement_theta_min 2.43
_cell_volume 3857.3(7)
_computing_cell_refinement 'SAINT v8.34A (Bruker, 2013)'
_computing_data_collection 'APEX2 Ver. 2014.9-0 (Bruker-AXS, 2014)'
_computing_data_reduction 'SAINT v8.34A (Bruker, 2013)'
_computing_molecular_graphics 'Olex2 (Dolomanov et al., 2009)'
_computing_publication_material 'Olex2 (Dolomanov et al., 2009)'
_computing_structure_refinement 'XL (Sheldrick, 2008)'
_computing_structure_solution 'XT (Sheldrick, 2008)'
_diffrn_ambient_temperature 100.0
_diffrn_measured_fraction_theta_full 0.999
_diffrn_measured_fraction_theta_max 0.996
_diffrn_measurement_device_type 'Bruker D8 Venture'
_diffrn_measurement_method '\f and \w scans'
_diffrn_radiation_type MoK\a
_diffrn_radiation_wavelength 0.71073
_diffrn_reflns_av_R_equivalents 0.0643
_diffrn_reflns_av_unetI/netI 0.0247
_diffrn_reflns_Laue_measured_fraction_full 0.999
_diffrn_reflns_Laue_measured_fraction_max 0.996
_diffrn_reflns_limit_h_max 11
_diffrn_reflns_limit_h_min -10
_diffrn_reflns_limit_k_max 22
_diffrn_reflns_limit_k_min -22
_diffrn_reflns_limit_l_max 28
_diffrn_reflns_limit_l_min -28
_diffrn_reflns_number 130459
_diffrn_reflns_point_group_measured_fraction_full 1.000
_diffrn_reflns_point_group_measured_fraction_max 0.996
_diffrn_reflns_theta_full 25.242
_diffrn_reflns_theta_max 26.072
_diffrn_reflns_theta_min 2.269
_diffrn_standards_number 0
_exptl_absorpt_coefficient_mu 0.075
_exptl_absorpt_correction_T_max 0.7453
_exptl_absorpt_correction_T_min 0.6797
_exptl_absorpt_correction_type multi-scan
_exptl_absorpt_process_details
;
SADABS-2012/1 (Bruker,2012) was used for absorption correction.
wR2(int) was 0.0719 before and 0.0680 after correction.
The Ratio of minimum to maximum transmission is 0.9120.
The \l/2 correction factor is 0.0015.
;
_exptl_crystal_colour 'clear colourless'
_exptl_crystal_colour_lustre clear
_exptl_crystal_colour_primary colourless
_exptl_crystal_density_diffrn 1.019
_exptl_crystal_description block
_exptl_crystal_F_000 1272
_exptl_crystal_size_max 0.2
_exptl_crystal_size_mid 0.2
_exptl_crystal_size_min 0.1
_platon_squeeze_details ' ?'
_refine_diff_density_max 0.245
_refine_diff_density_min -0.163
_refine_diff_density_rms 0.044
_refine_ls_abs_structure_details
;
 Flack x determined using 2570 quotients [(I+)-(I-)]/[(I+)+(I-)]
 (Parsons, Flack and Wagner, Acta Cryst. B69 (2013) 249-259).
;
_refine_ls_abs_structure_Flack 0.1(3)
_refine_ls_extinction_method none
_refine_ls_goodness_of_fit_ref 1.065
_refine_ls_hydrogen_treatment constr
_refine_ls_matrix_type full
_refine_ls_number_parameters 386
_refine_ls_number_reflns 7600
_refine_ls_number_restraints 0
_refine_ls_restrained_S_all 1.065
_refine_ls_R_factor_all 0.0588
_refine_ls_R_factor_gt 0.0494
_refine_ls_shift/su_max 0.000
_refine_ls_shift/su_mean 0.000
_refine_ls_structure_factor_coef Fsqd
_refine_ls_weighting_details 'w=1/[\s^2^(Fo^2^)+(0.0721P)^2^+0.5860P] where P=(Fo^2^+2Fc^2^)/3'
_refine_ls_weighting_scheme calc
_refine_ls_wR_factor_gt 0.1212
_refine_ls_wR_factor_ref 0.1258
_reflns_Friedel_coverage 0.783
_reflns_Friedel_fraction_full 1.000
_reflns_Friedel_fraction_max 0.996
_reflns_number_gt 6707
_reflns_number_total 7600
_reflns_threshold_expression 'I > 2\s(I)'
_cod_data_source_file c4nj02056a2.cif
_cod_data_source_block Ala-ACHE_5mer_moon234
_cod_depositor_comments 'Adding full bibliography for 7054621--7054624.cif.'
_cod_database_code 7054624
_shelxl_version_number 2014/6
_shelx_space_group_comment
;
The symmetry employed for this shelxl refinement is uniquely defined
by the following loop, which should always be used as a source of
symmetry information in preference to the above space-group names.
They are only intended as comments.
;
_olex2_refinement_description
;
1. Fixed Uiso
 At 1.2 times of:
  All C(H) groups, All C(H,H) groups, All N(H) groups
 At 1.5 times of:
  All C(H,H,H) groups
2.a Ternary CH refined with riding coordinates:
 C6(H6), C17(H17), C28(H28), C25(H25), C9(H9), C20(H20), C14(H14)
2.b Secondary CH2 refined with riding coordinates:
 C24(H24A,H24B), C21(H21A,H21B), C10(H10A,H10B), C13(H13A,H13B)
2.c Aromatic/amide H refined with riding coordinates:
 N5(H5), N27(H27), N16(H16), N8(H8), N19(H19), C23(H23), C22(H22), C11(H11),
 C12(H12)
2.d Idealised Me refined as rotating group:
 C38(H38A,H38B,H38C), C41(H41A,H41B,H41C), C35(H35A,H35B,H35C), C1(H1A,H1B,
 H1C), C32(H32A,H32B,H32C), C33(H33A,H33B,H33C), C31(H31A,H31B,H31C)
;
_olex2_submission_special_instructions 'No special instructions were received'

loop_
_space_group_symop_operation_xyz
'x, y, z'
'-x+1/2, -y, z+1/2'
'-x, y+1/2, -z+1/2'
'x+1/2, -y+1/2, -z'

loop_
_atom_site_label
_atom_site_type_symbol
_atom_site_fract_x
_atom_site_fract_y
_atom_site_fract_z
_atom_site_U_iso_or_equiv
_atom_site_adp_type
_atom_site_occupancy
_atom_site_site_symmetry_order
_atom_site_calc_flag
_atom_site_refinement_flags_posn
O3 O 0.5746(2) 1.27528(11) -0.11693(8) 0.0378(4) Uani 1 1 d .
O34 O 0.3943(2) 1.18962(11) -0.12579(8) 0.0399(5) Uani 1 1 d .
O37 O 0.0337(2) 0.98327(11) -0.12263(10) 0.0442(5) Uani 1 1 d .
O42 O 0.0937(2) 0.81255(14) -0.21952(9) 0.0498(6) Uani 1 1 d .
O39 O 0.3704(3) 0.96379(12) -0.06840(9) 0.0494(6) Uani 1 1 d .
O36 O 0.2494(3) 1.22123(11) -0.00982(10) 0.0508(6) Uani 1 1 d .
N5 N 0.5319(3) 1.19895(12) -0.04497(9) 0.0328(5) Uani 1 1 d .
H5 H 0.6074 1.2209 -0.0295 0.039 Uiso 1 1 calc R
N27 N -0.0041(2) 0.82656(13) -0.10863(9) 0.0350(5) Uani 1 1 d .
H27 H 0.0076 0.8732 -0.0978 0.042 Uiso 1 1 calc R
N16 N 0.2203(2) 1.05776(12) -0.14311(10) 0.0336(5) Uani 1 1 d .
H16 H 0.2550 1.1033 -0.1455 0.040 Uiso 1 1 calc R
N8 N 0.2139(3) 1.09600(13) -0.01149(11) 0.0397(6) Uani 1 1 d .
H8 H 0.2556 1.0525 -0.0062 0.048 Uiso 1 1 calc R
O30 O -0.1202(3) 0.76946(16) -0.24928(10) 0.0636(7) Uani 1 1 d .
N19 N 0.3154(2) 0.86808(12) -0.12886(10) 0.0333(5) Uani 1 1 d .
H19 H 0.2915 0.8547 -0.1642 0.040 Uiso 1 1 calc R
O40 O 0.0475(3) 0.70692(13) -0.09116(12) 0.0620(7) Uani 1 1 d .
C4 C 0.4907(3) 1.21877(14) -0.09805(11) 0.0305(6) Uani 1 1 d .
C6 C 0.4568(3) 1.14262(15) -0.01198(12) 0.0365(6) Uani 1 1 d .
H6 H 0.4752 1.0927 -0.0296 0.044 Uiso 1 1 calc R
C7 C 0.2967(3) 1.15741(15) -0.01159(11) 0.0352(6) Uani 1 1 d .
C18 C 0.3317(3) 0.94106(15) -0.11659(12) 0.0341(6) Uani 1 1 d .
C29 C -0.0299(3) 0.79811(17) -0.20996(12) 0.0405(7) Uani 1 1 d .
C17 C 0.3018(3) 0.99478(16) -0.16569(12) 0.0371(6) Uani 1 1 d .
H17 H 0.2436 0.9690 -0.1961 0.045 Uiso 1 1 calc R
C15 C 0.0912(3) 1.04511(15) -0.11856(13) 0.0373(6) Uani 1 1 d .
C28 C -0.1080(3) 0.80896(17) -0.15292(12) 0.0384(6) Uani 1 1 d .
H28 H -0.1548 0.7607 -0.1424 0.046 Uiso 1 1 calc R
C26 C 0.0746(3) 0.77311(17) -0.08378(12) 0.0394(7) Uani 1 1 d .
C25 C 0.2008(3) 0.79940(16) -0.04710(12) 0.0368(6) Uani 1 1 d .
H25 H 0.1748 0.8481 -0.0289 0.044 Uiso 1 1 calc R
C9 C 0.0589(3) 1.09812(17) -0.01970(15) 0.0447(7) Uani 1 1 d .
H9 H 0.0210 1.1427 0.0012 0.054 Uiso 1 1 calc R
C23 C 0.3264(4) 0.67922(18) -0.01879(14) 0.0477(8) Uani 1 1 d .
H23 H 0.3365 0.6379 0.0065 0.057 Uiso 1 1 calc R
C20 C 0.3366(3) 0.81072(16) -0.08491(12) 0.0362(6) Uani 1 1 d .
H20 H 0.4161 0.8278 -0.0589 0.043 Uiso 1 1 calc R
C2 C 0.5388(4) 1.31740(19) -0.16950(13) 0.0472(8) Uani 1 1 d .
C14 C 0.0240(3) 1.10807(16) -0.08499(15) 0.0431(7) Uani 1 1 d .
H14 H 0.0673 1.1560 -0.0985 0.052 Uiso 1 1 calc R
C24 C 0.2358(4) 0.74352(18) 0.00090(14) 0.0470(7) Uani 1 1 d .
H24A H 0.2869 0.7699 0.0324 0.056 Uiso 1 1 calc R
H24B H 0.1444 0.7240 0.0170 0.056 Uiso 1 1 calc R
C22 C 0.3927(4) 0.67664(17) -0.06901(15) 0.0512(8) Uani 1 1 d .
H22 H 0.4484 0.6338 -0.0779 0.061 Uiso 1 1 calc R
C21 C 0.3848(4) 0.73800(17) -0.11287(14) 0.0460(7) Uani 1 1 d .
H21A H 0.3159 0.7240 -0.1437 0.055 Uiso 1 1 calc R
H21B H 0.4806 0.7450 -0.1309 0.055 Uiso 1 1 calc R
C38 C 0.4423(4) 1.02234(19) -0.19206(15) 0.0495(8) Uani 1 1 d .
H38A H 0.4212 1.0565 -0.2240 0.074 Uiso 1 1 calc GR
H38B H 0.4977 0.9798 -0.2066 0.074 Uiso 1 1 calc GR
H38C H 0.4987 1.0485 -0.1625 0.074 Uiso 1 1 calc GR
C41 C -0.2259(4) 0.8680(2) -0.15760(15) 0.0529(8) Uani 1 1 d .
H41A H -0.2752 0.8728 -0.1203 0.079 Uiso 1 1 calc GR
H41B H -0.2954 0.8532 -0.1873 0.079 Uiso 1 1 calc GR
H41C H -0.1826 0.9159 -0.1681 0.079 Uiso 1 1 calc GR
C35 C 0.5144(4) 1.1432(2) 0.04989(13) 0.0551(9) Uani 1 1 d .
H35A H 0.6182 1.1332 0.0495 0.083 Uiso 1 1 calc GR
H35B H 0.4654 1.1047 0.0725 0.083 Uiso 1 1 calc GR
H35C H 0.4967 1.1921 0.0673 0.083 Uiso 1 1 calc GR
C10 C -0.0126(4) 1.02901(18) 0.00648(17) 0.0572(9) Uani 1 1 d .
H10A H 0.0401 0.9839 -0.0061 0.069 Uiso 1 1 calc R
H10B H -0.0071 1.0317 0.0491 0.069 Uiso 1 1 calc R
C11 C -0.1661(4) 1.0231(2) -0.0115(2) 0.0683(12) Uani 1 1 d .
H11 H -0.2278 0.9917 0.0104 0.082 Uiso 1 1 calc R
C13 C -0.1394(4) 1.11155(19) -0.0942(2) 0.0636(11) Uani 1 1 d .
H13A H -0.1730 1.1630 -0.0866 0.076 Uiso 1 1 calc R
H13B H -0.1611 1.0997 -0.1351 0.076 Uiso 1 1 calc R
C1 C 0.6598(4) 1.3745(2) -0.17075(17) 0.0598(10) Uani 1 1 d .
H1A H 0.6624 1.4013 -0.1339 0.090 Uiso 1 1 calc GR
H1B H 0.6430 1.4098 -0.2023 0.090 Uiso 1 1 calc GR
H1C H 0.7519 1.3490 -0.1769 0.090 Uiso 1 1 calc GR
C32 C 0.3927(5) 1.3556(2) -0.16022(18) 0.0648(10) Uani 1 1 d .
H32A H 0.3166 1.3179 -0.1586 0.097 Uiso 1 1 calc GR
H32B H 0.3737 1.3899 -0.1923 0.097 Uiso 1 1 calc GR
H32C H 0.3946 1.3836 -0.1238 0.097 Uiso 1 1 calc GR
C12 C -0.2213(4) 1.0586(2) -0.0558(3) 0.0771(14) Uani 1 1 d .
H12 H -0.3201 1.0503 -0.0644 0.092 Uiso 1 1 calc R
C33 C 0.5399(5) 1.2683(3) -0.22219(16) 0.0693(11) Uani 1 1 d .
H33A H 0.6292 1.2392 -0.2230 0.104 Uiso 1 1 calc GR
H33B H 0.5341 1.2993 -0.2570 0.104 Uiso 1 1 calc GR
H33C H 0.4571 1.2345 -0.2209 0.104 Uiso 1 1 calc GR
C31 C -0.0562(5) 0.7555(4) -0.30513(18) 0.107(2) Uani 1 1 d .
H31A H 0.0302 0.7248 -0.3004 0.160 Uiso 1 1 calc GR
H31B H -0.0300 0.8030 -0.3232 0.160 Uiso 1 1 calc GR
H31C H -0.1256 0.7293 -0.3297 0.160 Uiso 1 1 calc GR

loop_
_atom_site_aniso_label
_atom_site_aniso_U_11
_atom_site_aniso_U_22
_atom_site_aniso_U_33
_atom_site_aniso_U_23
_atom_site_aniso_U_13
_atom_site_aniso_U_12
O3 0.0392(11) 0.0402(10) 0.0340(10) 0.0064(8) -0.0027(8) -0.0098(8)
O34 0.0410(11) 0.0453(11) 0.0332(10) -0.0030(9) -0.0039(9) -0.0111(9)
O37 0.0315(10) 0.0370(11) 0.0641(14) -0.0046(10) -0.0048(10) -0.0016(8)
O42 0.0450(14) 0.0699(15) 0.0344(10) -0.0111(10) -0.0036(9) -0.0001(11)
O39 0.0612(14) 0.0408(11) 0.0462(12) -0.0063(10) -0.0203(11) 0.0018(10)
O36 0.0550(13) 0.0309(10) 0.0666(15) -0.0030(10) 0.0283(11) 0.0007(10)
N5 0.0342(12) 0.0332(12) 0.0310(11) -0.0024(9) 0.0002(9) -0.0055(9)
N27 0.0367(13) 0.0388(13) 0.0296(11) -0.0008(9) -0.0032(9) -0.0045(10)
N16 0.0343(13) 0.0281(11) 0.0385(13) -0.0007(9) -0.0027(10) -0.0001(9)
N8 0.0470(15) 0.0272(12) 0.0448(14) -0.0035(10) 0.0111(11) 0.0000(10)
O30 0.0528(15) 0.0903(19) 0.0479(13) -0.0298(13) -0.0179(11) 0.0044(13)
N19 0.0350(12) 0.0334(12) 0.0315(12) -0.0064(10) -0.0008(10) 0.0022(9)
O40 0.0615(15) 0.0396(13) 0.0849(18) -0.0007(12) -0.0264(13) -0.0047(11)
C4 0.0316(14) 0.0326(14) 0.0274(12) -0.0045(10) 0.0029(10) -0.0019(11)
C6 0.0489(17) 0.0287(13) 0.0321(14) -0.0017(11) 0.0064(12) -0.0036(12)
C7 0.0465(17) 0.0290(14) 0.0300(14) -0.0036(11) 0.0133(12) -0.0021(12)
C18 0.0323(14) 0.0327(14) 0.0371(15) -0.0048(12) -0.0092(12) 0.0025(11)
C29 0.0432(18) 0.0436(16) 0.0348(15) -0.0053(12) -0.0107(13) 0.0052(13)
C17 0.0374(16) 0.0375(15) 0.0365(15) -0.0065(12) -0.0051(12) -0.0001(12)
C15 0.0318(15) 0.0339(15) 0.0462(16) 0.0001(12) -0.0087(12) 0.0031(11)
C28 0.0387(16) 0.0396(15) 0.0368(15) 0.0007(12) -0.0075(12) -0.0097(13)
C26 0.0367(16) 0.0420(16) 0.0395(16) -0.0012(13) -0.0028(12) -0.0046(12)
C25 0.0393(16) 0.0378(15) 0.0334(14) -0.0035(12) -0.0061(11) 0.0000(12)
C9 0.0419(17) 0.0344(15) 0.0576(19) -0.0070(14) 0.0196(14) -0.0003(13)
C23 0.057(2) 0.0401(16) 0.0456(18) 0.0046(14) -0.0144(15) 0.0007(14)
C20 0.0342(15) 0.0356(14) 0.0389(15) 0.0007(12) -0.0074(11) 0.0023(11)
C2 0.060(2) 0.0505(18) 0.0311(14) 0.0085(13) -0.0009(13) -0.0061(15)
C14 0.0332(16) 0.0306(14) 0.065(2) -0.0002(13) 0.0070(14) 0.0014(12)
C24 0.0506(19) 0.0527(18) 0.0377(15) 0.0040(13) -0.0078(14) -0.0010(15)
C22 0.061(2) 0.0354(16) 0.057(2) -0.0029(14) -0.0121(17) 0.0119(15)
C21 0.0544(19) 0.0383(16) 0.0454(17) -0.0017(13) -0.0008(14) 0.0090(14)
C38 0.0481(19) 0.0452(18) 0.0552(19) -0.0057(15) 0.0127(15) 0.0008(15)
C41 0.0395(18) 0.069(2) 0.0500(19) -0.0122(16) -0.0115(14) 0.0098(16)
C35 0.076(2) 0.056(2) 0.0331(16) 0.0052(14) -0.0051(16) -0.0116(18)
C10 0.061(2) 0.0402(17) 0.071(2) -0.0050(17) 0.0290(18) -0.0073(16)
C11 0.051(2) 0.0390(18) 0.115(4) -0.014(2) 0.042(2) -0.0059(16)
C13 0.0368(19) 0.0453(19) 0.109(3) -0.0001(19) 0.0095(19) 0.0123(15)
C1 0.069(2) 0.056(2) 0.054(2) 0.0159(17) 0.0014(18) -0.0169(18)
C32 0.062(2) 0.063(2) 0.069(2) 0.0049(19) -0.0129(19) 0.0022(19)
C12 0.036(2) 0.045(2) 0.151(5) -0.008(2) 0.019(2) 0.0043(16)
C33 0.092(3) 0.075(3) 0.0405(18) -0.0030(18) 0.0048(19) -0.017(2)
C31 0.067(3) 0.201(6) 0.053(2) -0.069(3) -0.019(2) 0.018(3)

loop_
_atom_type_symbol
_atom_type_description
_atom_type_scat_dispersion_real
_atom_type_scat_dispersion_imag
_atom_type_scat_source
C C 0.0033 0.0016 'International Tables Vol C Tables 4.2.6.8 and 6.1.1.4'
H H 0.0000 0.0000 'International Tables Vol C Tables 4.2.6.8 and 6.1.1.4'
N N 0.0061 0.0033 'International Tables Vol C Tables 4.2.6.8 and 6.1.1.4'
O O 0.0106 0.0060 'International Tables Vol C Tables 4.2.6.8 and 6.1.1.4'

loop_
_geom_angle_atom_site_label_1
_geom_angle_atom_site_label_2
_geom_angle_atom_site_label_3
_geom_angle
C4 O3 C2 121.5(2)
C4 N5 H5 118.9
C4 N5 C6 122.3(2)
C6 N5 H5 118.9
C28 N27 H27 119.5
C26 N27 H27 119.5
C26 N27 C28 120.9(2)
C17 N16 H16 120.6
C15 N16 H16 120.6
C15 N16 C17 118.8(2)
C7 N8 H8 118.5
C7 N8 C9 123.0(2)
C9 N8 H8 118.5
C29 O30 C31 114.7(3)
C18 N19 H19 119.2
C18 N19 C20 121.5(2)
C20 N19 H19 119.2
O34 C4 O3 125.1(2)
O34 C4 N5 125.5(2)
N5 C4 O3 109.4(2)
N5 C6 H6 109.2
N5 C6 C7 110.8(2)
N5 C6 C35 108.7(2)
C7 C6 H6 109.2
C7 C6 C35 109.8(3)
C35 C6 H6 109.2
O36 C7 N8 124.1(3)
O36 C7 C6 121.1(3)
N8 C7 C6 114.7(2)
O39 C18 N19 122.8(3)
O39 C18 C17 121.2(2)
N19 C18 C17 116.1(2)
O42 C29 O30 123.9(3)
O42 C29 C28 126.2(3)
O30 C29 C28 110.0(3)
N16 C17 C18 108.7(2)
N16 C17 H17 109.3
N16 C17 C38 109.6(2)
C18 C17 H17 109.3
C18 C17 C38 110.5(2)
C38 C17 H17 109.3
O37 C15 N16 120.3(3)
O37 C15 C14 122.3(3)
N16 C15 C14 117.4(2)
N27 C28 C29 109.1(2)
N27 C28 H28 107.9
N27 C28 C41 112.2(2)
C29 C28 H28 107.9
C29 C28 C41 111.7(2)
C41 C28 H28 107.9
N27 C26 C25 116.0(3)
O40 C26 N27 121.6(3)
O40 C26 C25 122.4(3)
C26 C25 H25 108.6
C26 C25 C20 110.6(2)
C26 C25 C24 111.4(2)
C20 C25 H25 108.6
C24 C25 H25 108.6
C24 C25 C20 108.9(2)
N8 C9 H9 107.8
N8 C9 C14 109.6(2)
N8 C9 C10 110.9(3)
C14 C9 H9 107.8
C10 C9 H9 107.8
C10 C9 C14 112.8(3)
C24 C23 H23 118.0
C22 C23 H23 118.0
C22 C23 C24 123.9(3)
N19 C20 C25 112.1(2)
N19 C20 H20 107.6
N19 C20 C21 110.4(2)
C25 C20 H20 107.6
C21 C20 C25 111.5(2)
C21 C20 H20 107.6
O3 C2 C1 101.2(3)
O3 C2 C32 108.3(3)
O3 C2 C33 111.6(3)
C1 C2 C32 110.7(3)
C33 C2 C1 112.0(3)
C33 C2 C32 112.4(3)
C15 C14 C9 109.2(2)
C15 C14 H14 108.6
C15 C14 C13 111.6(3)
C9 C14 H14 108.6
C13 C14 C9 110.2(3)
C13 C14 H14 108.6
C25 C24 H24A 108.8
C25 C24 H24B 108.8
C23 C24 C25 113.8(3)
C23 C24 H24A 108.8
C23 C24 H24B 108.8
H24A C24 H24B 107.7
C23 C22 H22 118.4
C23 C22 C21 123.3(3)
C21 C22 H22 118.4
C20 C21 H21A 109.5
C20 C21 H21B 109.5
C22 C21 C20 110.9(3)
C22 C21 H21A 109.5
C22 C21 H21B 109.5
H21A C21 H21B 108.1
C17 C38 H38A 109.5
C17 C38 H38B 109.5
C17 C38 H38C 109.5
H38A C38 H38B 109.5
H38A C38 H38C 109.5
H38B C38 H38C 109.5
C28 C41 H41A 109.5
C28 C41 H41B 109.5
C28 C41 H41C 109.5
H41A C41 H41B 109.5
H41A C41 H41C 109.5
H41B C41 H41C 109.5
C6 C35 H35A 109.5
C6 C35 H35B 109.5
C6 C35 H35C 109.5
H35A C35 H35B 109.5
H35A C35 H35C 109.5
H35B C35 H35C 109.5
C9 C10 H10A 109.4
C9 C10 H10B 109.4
H10A C10 H10B 108.0
C11 C10 C9 111.2(3)
C11 C10 H10A 109.4
C11 C10 H10B 109.4
C10 C11 H11 118.0
C12 C11 C10 123.9(4)
C12 C11 H11 118.0
C14 C13 H13A 109.0
C14 C13 H13B 109.0
H13A C13 H13B 107.8
C12 C13 C14 113.0(3)
C12 C13 H13A 109.0
C12 C13 H13B 109.0
C2 C1 H1A 109.5
C2 C1 H1B 109.5
C2 C1 H1C 109.5
H1A C1 H1B 109.5
H1A C1 H1C 109.5
H1B C1 H1C 109.5
C2 C32 H32A 109.5
C2 C32 H32B 109.5
C2 C32 H32C 109.5
H32A C32 H32B 109.5
H32A C32 H32C 109.5
H32B C32 H32C 109.5
C11 C12 C13 124.8(4)
C11 C12 H12 117.6
C13 C12 H12 117.6
C2 C33 H33A 109.5
C2 C33 H33B 109.5
C2 C33 H33C 109.5
H33A C33 H33B 109.5
H33A C33 H33C 109.5
H33B C33 H33C 109.5
O30 C31 H31A 109.5
O30 C31 H31B 109.5
O30 C31 H31C 109.5
H31A C31 H31B 109.5
H31A C31 H31C 109.5
H31B C31 H31C 109.5

loop_
_geom_bond_atom_site_label_1
_geom_bond_atom_site_label_2
_geom_bond_distance
O3 C4 1.352(3)
O3 C2 1.471(4)
O34 C4 1.220(3)
O37 C15 1.236(3)
O42 C29 1.197(4)
O39 C18 1.241(3)
O36 C7 1.228(3)
N5 H5 0.8800
N5 C4 1.335(3)
N5 C6 1.447(4)
N27 H27 0.8800
N27 C28 1.442(3)
N27 C26 1.336(4)
N16 H16 0.8800
N16 C17 1.457(4)
N16 C15 1.346(4)
N8 H8 0.8800
N8 C7 1.344(4)
N8 C9 1.452(4)
O30 C29 1.340(4)
O30 C31 1.444(5)
N19 H19 0.8800
N19 C18 1.349(3)
N19 C20 1.461(4)
O40 C26 1.227(4)
C6 H6 1.0000
C6 C7 1.509(4)
C6 C35 1.529(4)
C18 C17 1.516(4)
C29 C28 1.518(4)
C17 H17 1.0000
C17 C38 1.523(4)
C15 C14 1.507(4)
C28 H28 1.0000
C28 C41 1.528(4)
C26 C25 1.522(4)
C25 H25 1.0000
C25 C20 1.548(4)
C25 C24 1.532(4)
C9 H9 1.0000
C9 C14 1.556(5)
C9 C10 1.532(4)
C23 H23 0.9500
C23 C24 1.499(5)
C23 C22 1.316(5)
C20 H20 1.0000
C20 C21 1.524(4)
C2 C1 1.521(5)
C2 C32 1.535(6)
C2 C33 1.504(5)
C14 H14 1.0000
C14 C13 1.533(5)
C24 H24A 0.9900
C24 H24B 0.9900
C22 H22 0.9500
C22 C21 1.500(4)
C21 H21A 0.9900
C21 H21B 0.9900
C38 H38A 0.9800
C38 H38B 0.9800
C38 H38C 0.9800
C41 H41A 0.9800
C41 H41B 0.9800
C41 H41C 0.9800
C35 H35A 0.9800
C35 H35B 0.9800
C35 H35C 0.9800
C10 H10A 0.9900
C10 H10B 0.9900
C10 C11 1.489(6)
C11 H11 0.9500
C11 C12 1.311(7)
C13 H13A 0.9900
C13 H13B 0.9900
C13 C12 1.507(6)
C1 H1A 0.9800
C1 H1B 0.9800
C1 H1C 0.9800
C32 H32A 0.9800
C32 H32B 0.9800
C32 H32C 0.9800
C12 H12 0.9500
C33 H33A 0.9800
C33 H33B 0.9800
C33 H33C 0.9800
C31 H31A 0.9800
C31 H31B 0.9800
C31 H31C 0.9800

loop_
_geom_torsion_atom_site_label_1
_geom_torsion_atom_site_label_2
_geom_torsion_atom_site_label_3
_geom_torsion_atom_site_label_4
_geom_torsion
O37 C15 C14 C9 81.7(3)
O37 C15 C14 C13 -40.4(4)
O42 C29 C28 N27 -10.5(4)
O42 C29 C28 C41 114.0(4)
O39 C18 C17 N16 -43.0(4)
O39 C18 C17 C38 77.3(4)
N5 C6 C7 O36 -36.2(4)
N5 C6 C7 N8 145.7(2)
N27 C26 C25 C20 -86.8(3)
N27 C26 C25 C24 152.0(3)
N16 C15 C14 C9 -96.4(3)
N16 C15 C14 C13 141.5(3)
N8 C9 C14 C15 57.9(3)
N8 C9 C14 C13 -179.2(2)
N8 C9 C10 C11 -168.9(3)
O30 C29 C28 N27 169.5(2)
O30 C29 C28 C41 -66.0(3)
N19 C18 C17 N16 137.8(3)
N19 C18 C17 C38 -101.9(3)
N19 C20 C21 C22 -174.4(3)
O40 C26 C25 C20 91.9(4)
O40 C26 C25 C24 -29.3(4)
C4 O3 C2 C1 178.2(3)
C4 O3 C2 C32 61.8(3)
C4 O3 C2 C33 -62.5(4)
C4 N5 C6 C7 -49.5(3)
C4 N5 C6 C35 -170.2(3)
C6 N5 C4 O3 176.4(2)
C6 N5 C4 O34 -5.0(4)
C7 N8 C9 C14 78.3(3)
C7 N8 C9 C10 -156.5(3)
C18 N19 C20 C25 82.9(3)
C18 N19 C20 C21 -152.2(3)
C17 N16 C15 O37 -10.4(4)
C17 N16 C15 C14 167.7(3)
C15 N16 C17 C18 -60.0(3)
C15 N16 C17 C38 179.2(3)
C15 C14 C13 C12 82.9(4)
C28 N27 C26 O40 -10.9(4)
C28 N27 C26 C25 167.9(2)
C26 N27 C28 C29 -79.6(3)
C26 N27 C28 C41 156.2(3)
C26 C25 C20 N19 62.1(3)
C26 C25 C20 C21 -62.2(3)
C26 C25 C24 C23 81.7(3)
C25 C20 C21 C22 -49.1(3)
C9 N8 C7 O36 11.4(5)
C9 N8 C7 C6 -170.6(3)
C9 C14 C13 C12 -38.6(4)
C9 C10 C11 C12 18.1(5)
C23 C22 C21 C20 19.2(5)
C20 N19 C18 O39 2.7(4)
C20 N19 C18 C17 -178.1(2)
C20 C25 C24 C23 -40.6(3)
C2 O3 C4 O34 12.2(4)
C2 O3 C4 N5 -169.1(2)
C14 C9 C10 C11 -45.5(4)
C14 C13 C12 C11 12.4(6)
C24 C25 C20 N19 -175.2(2)
C24 C25 C20 C21 60.5(3)
C24 C23 C22 C21 -0.3(5)
C22 C23 C24 C25 12.0(5)
C35 C6 C7 O36 83.8(3)
C35 C6 C7 N8 -94.2(3)
C10 C9 C14 C15 -66.2(3)
C10 C9 C14 C13 56.8(3)
C10 C11 C12 C13 -1.4(6)
C31 O30 C29 O42 1.1(6)
C31 O30 C29 C28 -178.9(4)

loop_
_platon_squeeze_void_nr
_platon_squeeze_void_average_x
_platon_squeeze_void_average_y
_platon_squeeze_void_average_z
_platon_squeeze_void_volume
_platon_squeeze_void_count_electrons
_platon_squeeze_void_content
1 -0.011 0.058 0.670 230 45 ' '
2 -0.030 0.442 0.330 230 45 ' '
3 -0.002 0.558 0.830 230 45 ' '
4 -0.045 0.942 0.170 230 45 ' '
